data_1563193
loop_
_publ_author_name
'de Pedro, I.'
'Rojo, J.M.'
'Pizarro, J.L.'
'Rodr\'iguez Fern\'andez, J.'
'Arriortua, M.I.'
'Rojo, T.'

_publ_section_title
;
 Magnetostructural correlations in the antiferromagnetic Co2&#x2212;x
 Cux(OH)AsO4 (x=0 and 0.3) phases
;
_journal_issue 8
_journal_name_full 'Journal of Solid State Chemistry'
_journal_page_first 2075
_journal_page_last 2082
_journal_paper_doi 10.1016/j.jssc.2011.05.060
_journal_volume 184
_journal_year 2011
_chemical_compound_source 'synthesis as described'
_chemical_formula_moiety 'H1 As1 Co2 O5'
_chemical_formula_sum 'As Co2 H O5'
_chemical_formula_weight 273.79
_space_group_crystal_system orthorhombic
_space_group_IT_number 58
_space_group_name_Hall '-P 2 2n'
_space_group_name_H-M_alt 'P n n m'
_atom_sites_solution_hydrogens geom
_atom_sites_solution_primary direct
_atom_sites_solution_secondary difmap
_cell_angle_alpha 90
_cell_angle_beta 90
_cell_angle_gamma 90
_cell_formula_units_Z 4
_cell_length_a 8.277(2)
_cell_length_b 8.559(2)
_cell_length_c 6.0387(10)
_cell_measurement_reflns_used 0
_cell_measurement_temperature 293(2)
_cell_measurement_theta_max 0
_cell_measurement_theta_min 0
_cell_measurement_wavelength 0.71073
_cell_volume 427.80(16)
_computing_molecular_graphics 'Ortep-3 for Windows (Farrugia, 1997)'
_computing_publication_material 'WinGX publication routines (Farrugia, 1999)'
_computing_structure_refinement 'SHELXL-97 (Sheldrick, 1997)'
_diffrn_ambient_temperature 293(2)
_diffrn_measured_fraction_theta_full 0.905
_diffrn_measured_fraction_theta_max 0.905
_diffrn_radiation_monochromator graphite
_diffrn_radiation_probe x-ray
_diffrn_radiation_type MoK\a
_diffrn_radiation_wavelength 0.71073
_diffrn_reflns_av_R_equivalents 0.054
_diffrn_reflns_av_unetI/netI 0.0388
_diffrn_reflns_limit_h_max 10
_diffrn_reflns_limit_h_min -10
_diffrn_reflns_limit_k_max 9
_diffrn_reflns_limit_k_min -9
_diffrn_reflns_limit_l_max 7
_diffrn_reflns_limit_l_min -7
_diffrn_reflns_number 3083
_diffrn_reflns_theta_full 26.04
_diffrn_reflns_theta_max 26.04
_diffrn_reflns_theta_min 4.93
_exptl_absorpt_coefficient_mu 15.337
_exptl_absorpt_correction_type none
_exptl_crystal_colour red
_exptl_crystal_density_diffrn 4.251
_exptl_crystal_density_method 'not measured'
_exptl_crystal_description prism
_exptl_crystal_F_000 512
_exptl_crystal_size_max 0.05
_exptl_crystal_size_mid 0.05
_exptl_crystal_size_min 0.05
_refine_diff_density_max 0.701
_refine_diff_density_min -0.757
_refine_diff_density_rms 0.174
_refine_ls_extinction_method none
_refine_ls_goodness_of_fit_ref 0.903
_refine_ls_hydrogen_treatment mixed
_refine_ls_matrix_type full
_refine_ls_number_parameters 48
_refine_ls_number_reflns 427
_refine_ls_number_restraints 1
_refine_ls_restrained_S_all 0.901
_refine_ls_R_factor_all 0.0408
_refine_ls_R_factor_gt 0.0208
_refine_ls_shift/su_max 0.541
_refine_ls_shift/su_mean 0.011
_refine_ls_structure_factor_coef Fsqd
_refine_ls_weighting_details 'calc w=1/[\s^2^(Fo^2^)+(0.0237P)^2^+0.0000P] where P=(Fo^2^+2Fc^2^)/3'
_refine_ls_weighting_scheme calc
_refine_ls_wR_factor_gt 0.0399
_refine_ls_wR_factor_ref 0.0442
_reflns_number_gt 303
_reflns_number_total 427
_reflns_threshold_expression >2sigma(I)
_cod_data_source_file JSSC-2011-184-2075.cif
_cod_data_source_block coasd
_cod_original_formula_sum 'H As Co2 O5'
_cod_database_code 1563193

loop_
_space_group_symop_operation_xyz
'x, y, z'
'-x, -y, z'
'x+1/2, -y+1/2, -z+1/2'
'-x+1/2, y+1/2, -z+1/2'
'-x, -y, -z'
'x, y, -z'
'-x-1/2, y-1/2, z-1/2'
'x-1/2, -y-1/2, z-1/2'

loop_
_atom_site_label
_atom_site_type_symbol
_atom_site_fract_x
_atom_site_fract_y
_atom_site_fract_z
_atom_site_U_iso_or_equiv
_atom_site_adp_type
_atom_site_occupancy
_atom_site_symmetry_multiplicity
_atom_site_calc_flag
_atom_site_refinement_flags
_atom_site_disorder_assembly
_atom_site_disorder_group
Co1 Co 0 0 0.24680(15) 0.0060(2) Uani 1 2 d S . .
Co2 Co 0.13460(11) 0.36525(11) 0 0.0060(2) Uani 1 2 d S . .
As As 0.25245(8) 0.24493(10) 0.5 0.00377(17) Uani 1 2 d S . .
O1 O 0.0768(4) 0.1475(6) 0.5 0.0074(11) Uani 1 2 d S . .
O2H O 0.1096(5) 0.1277(7) 0 0.0066(9) Uani 1 2 d SD . .
O3 O 0.3974(5) 0.1075(6) 0.5 0.0121(11) Uani 1 2 d S . .
O4 O 0.2715(3) 0.3621(5) 0.2774(5) 0.0099(7) Uani 1 1 d . . .
H H 0.223(2) 0.109(10) 0 0.007(18) Uiso 1 2 d SD . .

loop_
_atom_site_aniso_label
_atom_site_aniso_U_11
_atom_site_aniso_U_22
_atom_site_aniso_U_33
_atom_site_aniso_U_23
_atom_site_aniso_U_13
_atom_site_aniso_U_12
Co1 0.0062(4) 0.0063(5) 0.0054(4) 0 0 -0.0018(5)
Co2 0.0046(4) 0.0048(5) 0.0084(4) 0 0 -0.0002(4)
As 0.0027(3) 0.0031(3) 0.0055(3) 0 0 -0.0005(2)
O1 0.000(2) 0.011(3) 0.011(2) 0 0 -0.0028(19)
O2H 0.004(2) 0.008(2) 0.0075(19) 0 0 0.001(2)
O3 0.003(2) 0.007(3) 0.026(2) 0 0 0.003(2)
O4 0.0118(16) 0.011(2) 0.0065(15) 0.0019(14) -0.0026(11) -0.0052(15)

loop_
_atom_type_symbol
_atom_type_description
_atom_type_scat_dispersion_real
_atom_type_scat_dispersion_imag
_atom_type_scat_source
O O 0.0106 0.006 'International Tables Vol C Tables 4.2.6.8 and 6.1.1.4'
H H 0 0 'International Tables Vol C Tables 4.2.6.8 and 6.1.1.4'
As As 0.0499 2.0058 'International Tables Vol C Tables 4.2.6.8 and 6.1.1.4'
Co Co 0.3494 0.9721 'International Tables Vol C Tables 4.2.6.8 and 6.1.1.4'

loop_
_geom_angle_atom_site_label_1
_geom_angle_atom_site_label_2
_geom_angle_atom_site_label_3
_geom_angle
_geom_angle_site_symmetry_1
_geom_angle_site_symmetry_3
O2H Co1 O2H 87.2(2) 5 .
O2H Co1 O1 171.09(18) 5 .
O2H Co1 O1 94.33(14) . .
O2H Co1 O1 94.33(14) 5 5_556
O2H Co1 O1 171.09(18) . 5_556
O1 Co1 O1 85.5(2) . 5_556
O2H Co1 O4 92.60(16) 5 4_545
O2H Co1 O4 81.96(17) . 4_545
O1 Co1 O4 96.30(15) . 4_545
O1 Co1 O4 89.20(15) 5_556 4_545
O2H Co1 O4 81.96(17) 5 3_455
O2H Co1 O4 92.60(16) . 3_455
O1 Co1 O4 89.20(15) . 3_455
O1 Co1 O4 96.30(15) 5_556 3_455
O4 Co1 O4 172.51(15) 4_545 3_455
O2H Co1 Co1 43.62(10) 5 5
O2H Co1 Co1 43.62(10) . 5
O1 Co1 Co1 137.26(10) . 5
O1 Co1 Co1 137.26(11) 5_556 5
O4 Co1 Co1 86.26(8) 4_545 5
O4 Co1 Co1 86.26(8) 3_455 5
O3 Co2 O4 123.92(9) 3_455 .
O3 Co2 O4 123.92(9) 3_455 6
O4 Co2 O4 111.81(17) . 6
O3 Co2 O2H 91.0(2) 3_455 .
O4 Co2 O2H 92.50(14) . .
O4 Co2 O2H 92.50(14) 6 .
O3 Co2 O3 75.9(2) 3_455 7_665
O4 Co2 O3 94.82(14) . 7_665
O4 Co2 O3 94.82(14) 6 7_665
O2H Co2 O3 166.90(16) . 7_665
O1 As O3 105.7(3) . .
O1 As O4 112.19(14) . 6_556
O3 As O4 110.48(15) . 6_556
O1 As O4 112.19(14) . .
O3 As O4 110.48(15) . .
O4 As O4 105.9(3) 6_556 .
As O1 Co1 124.50(13) . .
As O1 Co1 124.50(13) . 5_556
Co1 O1 Co1 94.5(2) . 5_556
Co2 O2H Co1 124.94(16) . 5
Co2 O2H Co1 124.94(16) . .
Co1 O2H Co1 92.8(2) 5 .
As O3 Co2 128.8(3) . 3
As O3 Co2 127.2(3) . 7_656
Co2 O3 Co2 104.1(2) 3 7_656
As O4 Co2 128.03(19) . .
As O4 Co1 116.49(15) . 3
Co2 O4 Co1 114.42(15) . 3

loop_
_geom_bond_atom_site_label_1
_geom_bond_atom_site_label_2
_geom_bond_distance
_geom_bond_site_symmetry_2
Co1 O2H 2.059(4) 5
Co1 O2H 2.059(4) .
Co1 O1 2.082(4) .
Co1 O1 2.082(4) 5_556
Co1 O4 2.234(3) 4_545
Co1 O4 2.234(3) 3_455
Co1 Co1 2.9807(18) 5
Co2 O3 1.977(4) 3_455
Co2 O4 2.023(3) .
Co2 O4 2.023(3) 6
Co2 O2H 2.044(6) .
Co2 O3 2.090(6) 7_665
As O1 1.676(4) .
As O3 1.680(5) .
As O4 1.685(3) 6_556
As O4 1.685(3) .
O1 Co1 2.082(4) 5_556
O2H Co1 2.059(4) 5
O3 Co2 1.977(4) 3
O3 Co2 2.090(6) 7_656
O4 Co1 2.234(3) 3
